data_4084747
loop_
_publ_author_name
'Strinitz, Frank'
'Tucher, Johannes'
'Januszewski, Johanna A.'
'Waterloo, Andreas R.'
'Stegner, Philipp'
'F\"ortsch, Sebastian'
'H\"ubner, Eike'
'Tykwinski, Rik R.'
'Burzlaff, Nicolai'

_publ_section_title
;
 Carbon-Rich Ruthenium Allenylidene Complexes Bearing Heteroscorpionate
 Ligands
;
_journal_issue 19
_journal_name_full Organometallics
_journal_page_first 5129
_journal_paper_doi 10.1021/om5002777
_journal_volume 33
_journal_year 2014
_chemical_compound_source 'synthesis as described'
_chemical_formula_moiety 'C54 H42 Cl N4 O3 P Ru, 2(C H2 Cl2)'
_chemical_formula_sum 'C56 H46 Cl5 N4 O3 P Ru'
_chemical_formula_weight 1132.26
_chemical_name_systematic
;
 ?
;
_space_group_IT_number 2
_symmetry_cell_setting triclinic
_symmetry_Int_Tables_number 2
_symmetry_space_group_name_Hall '-P 1'
_symmetry_space_group_name_H-M 'P -1'
_atom_sites_solution_hydrogens geom
_atom_sites_solution_primary direct
_atom_sites_solution_secondary difmap
_audit_creation_date 2013-12-09T11:09:45-00:00
_audit_creation_method 'WinGX routine CIF_UPDATE'
_cell_angle_alpha 82.283(6)
_cell_angle_beta 83.333(6)
_cell_angle_gamma 85.279(6)
_cell_formula_units_Z 2
_cell_length_a 12.4473(11)
_cell_length_b 13.2515(10)
_cell_length_c 15.4170(9)
_cell_measurement_reflns_used 53
_cell_measurement_temperature 150(2)
_cell_measurement_theta_max 20
_cell_measurement_theta_min 6
_cell_measurement_wavelength 0.71073
_cell_volume 2497.1(3)
_computing_cell_refinement 'EVALCCD (Duisenberg, 2003)'
_computing_data_collection 'COLLECT (Bruker-Nonius, 2002)'
_computing_data_reduction 'EVALCCD (Duisenberg, 2003)'
_computing_molecular_graphics 'Ortep-3 for Windows (Farrugia, 1997)'
_computing_publication_material 'WinGX publication routines (Farrugia, 1999)'
_computing_structure_refinement 'SHELXL-97 (Sheldrick, 1997)'
_computing_structure_solution 'SHELXS-86 (Sheldrick, 1986)'
_diffrn_ambient_temperature 150(2)
_diffrn_detector_area_resol_mean 9
_diffrn_measured_fraction_theta_full 0.986
_diffrn_measured_fraction_theta_max 0.986
_diffrn_measurement_device_type 'Bruker-Nonius KappaCCD'
_diffrn_measurement_method
;
 \f- and \w-rotations with 1.60 \% and 192 sec per frame
;
_diffrn_radiation_monochromator graphite
_diffrn_radiation_probe x-ray
_diffrn_radiation_type MoK\a
_diffrn_radiation_wavelength 0.71073
_diffrn_reflns_av_R_equivalents 0.0825
_diffrn_reflns_av_unetI/netI 0.0776
_diffrn_reflns_limit_h_max 15
_diffrn_reflns_limit_h_min -15
_diffrn_reflns_limit_k_max 16
_diffrn_reflns_limit_k_min -16
_diffrn_reflns_limit_l_max 18
_diffrn_reflns_limit_l_min -19
_diffrn_reflns_number 46376
_diffrn_reflns_theta_full 26.5
_diffrn_reflns_theta_max 26.5
_diffrn_reflns_theta_min 6.2
_exptl_absorpt_coefficient_mu 0.664
_exptl_absorpt_correction_T_max 0.7454
_exptl_absorpt_correction_T_min 0.5752
_exptl_absorpt_correction_type multi-scan
_exptl_absorpt_process_details 'SADABS, Bruker-AXS, 2002'
_exptl_crystal_colour violet
_exptl_crystal_density_diffrn 1.506
_exptl_crystal_density_method 'not measured'
_exptl_crystal_description plate
_exptl_crystal_F_000 1156
_exptl_crystal_size_max 0.272
_exptl_crystal_size_mid 0.154
_exptl_crystal_size_min 0.113
_refine_diff_density_max 0.749
_refine_diff_density_min -0.677
_refine_diff_density_rms 0.089
_refine_ls_extinction_method none
_refine_ls_goodness_of_fit_ref 1.037
_refine_ls_hydrogen_treatment constr
_refine_ls_matrix_type full
_refine_ls_number_parameters 662
_refine_ls_number_reflns 10207
_refine_ls_number_restraints 0
_refine_ls_restrained_S_all 1.037
_refine_ls_R_factor_all 0.0829
_refine_ls_R_factor_gt 0.0506
_refine_ls_shift/su_max 0.001
_refine_ls_shift/su_mean 0
_refine_ls_structure_factor_coef Fsqd
_refine_ls_weighting_details 'calc w=1/[\s^2^(Fo^2^)+(0.0243P)^2^+3.7984P] where P=(Fo^2^+2Fc^2^)/3'
_refine_ls_weighting_scheme calc
_refine_ls_wR_factor_gt 0.091
_refine_ls_wR_factor_ref 0.1015
_reflns_number_gt 7515
_reflns_number_total 10207
_reflns_threshold_expression >2sigma(I)
_cod_data_source_file om5002777_si_002.cif
_cod_data_source_block compound13a
_cod_database_code 4084747

loop_
_symmetry_equiv_pos_as_xyz
'x, y, z'
'-x, -y, -z'

loop_
_atom_site_label
_atom_site_type_symbol
_atom_site_fract_x
_atom_site_fract_y
_atom_site_fract_z
_atom_site_U_iso_or_equiv
_atom_site_adp_type
_atom_site_occupancy
_atom_site_symmetry_multiplicity
_atom_site_calc_flag
_atom_site_refinement_flags
_atom_site_disorder_assembly
_atom_site_disorder_group
C1 C 0.5220(3) 0.6505(3) 0.8219(2) 0.0223(8) Uani 1 1 d . . .
H1 H 0.4599 0.6164 0.8544 0.027 Uiso 1 1 calc R . .
C2 C 0.6210(3) 0.5733(3) 0.8224(2) 0.0248(8) Uani 1 1 d . . .
C11 C 0.6709(3) 0.9682(3) 0.8593(3) 0.0351(10) Uani 1 1 d . . .
H11A H 0.722 0.9607 0.8086 0.053 Uiso 1 1 calc R . .
H11B H 0.7091 0.9741 0.9088 0.053 Uiso 1 1 calc R . .
H11C H 0.6238 1.0284 0.8477 0.053 Uiso 1 1 calc R . .
C12 C 0.6057(3) 0.8776(3) 0.8791(2) 0.0252(8) Uani 1 1 d . . .
C13 C 0.5268(3) 0.8564(3) 0.9502(2) 0.0291(9) Uani 1 1 d . . .
H13 H 0.5069 0.8957 0.9958 0.035 Uiso 1 1 calc R . .
C14 C 0.4846(3) 0.7678(3) 0.9403(2) 0.0277(9) Uani 1 1 d . . .
C15 C 0.3986(4) 0.7081(3) 0.9939(3) 0.0412(11) Uani 1 1 d . . .
H15A H 0.3429 0.6997 0.9578 0.062 Uiso 1 1 calc R . .
H15B H 0.368 0.7438 1.0421 0.062 Uiso 1 1 calc R . .
H15C H 0.4294 0.6423 1.0163 0.062 Uiso 1 1 calc R . .
C21 C 0.5868(3) 0.7829(3) 0.5111(2) 0.0269(8) Uani 1 1 d . . .
H21A H 0.6508 0.8127 0.5223 0.04 Uiso 1 1 calc R . .
H21B H 0.5402 0.8344 0.4817 0.04 Uiso 1 1 calc R . .
H21C H 0.6069 0.7297 0.4746 0.04 Uiso 1 1 calc R . .
C22 C 0.5289(3) 0.7395(2) 0.5959(2) 0.0204(7) Uani 1 1 d . . .
C23 C 0.4225(3) 0.7109(3) 0.6108(2) 0.0256(8) Uani 1 1 d . . .
H23 H 0.3736 0.7153 0.569 0.031 Uiso 1 1 calc R . .
C24 C 0.4032(3) 0.6753(3) 0.6976(2) 0.0246(8) Uani 1 1 d . . .
C25 C 0.3038(3) 0.6371(3) 0.7515(3) 0.0330(9) Uani 1 1 d . . .
H25A H 0.3181 0.5673 0.7755 0.049 Uiso 1 1 calc R . .
H25B H 0.2457 0.6417 0.715 0.049 Uiso 1 1 calc R . .
H25C H 0.2837 0.6778 0.7986 0.049 Uiso 1 1 calc R . .
C31 C 0.9276(3) 0.5680(3) 0.6871(2) 0.0217(8) Uani 1 1 d . . .
C32 C 0.9985(3) 0.5911(3) 0.7436(2) 0.0253(8) Uani 1 1 d . . .
H32 H 1.0093 0.6589 0.7473 0.03 Uiso 1 1 calc R . .
C33 C 1.0534(3) 0.5140(3) 0.7946(2) 0.0320(9) Uani 1 1 d . . .
H33 H 1.1016 0.5305 0.8315 0.038 Uiso 1 1 calc R . .
C34 C 1.0372(3) 0.4136(3) 0.7909(3) 0.0377(10) Uani 1 1 d . . .
H34 H 1.0728 0.3621 0.8262 0.045 Uiso 1 1 calc R . .
C35 C 0.9685(3) 0.3898(3) 0.7351(3) 0.0425(11) Uani 1 1 d . . .
H35 H 0.9579 0.3217 0.7321 0.051 Uiso 1 1 calc R . .
C36 C 0.9140(3) 0.4663(3) 0.6824(3) 0.0340(9) Uani 1 1 d . . .
H36 H 0.8683 0.4489 0.6439 0.041 Uiso 1 1 calc R . .
C41 C 0.7887(3) 0.6079(3) 0.5491(2) 0.0222(8) Uani 1 1 d . . .
C42 C 0.8217(3) 0.6184(3) 0.4590(2) 0.0275(8) Uani 1 1 d . . .
H42 H 0.8808 0.6561 0.4366 0.033 Uiso 1 1 calc R . .
C43 C 0.7674(3) 0.5733(3) 0.4026(3) 0.0340(9) Uani 1 1 d . . .
H43 H 0.7893 0.5819 0.3424 0.041 Uiso 1 1 calc R . .
C44 C 0.6816(3) 0.5160(3) 0.4351(3) 0.0368(10) Uani 1 1 d . . .
H44 H 0.6449 0.4863 0.3969 0.044 Uiso 1 1 calc R . .
C45 C 0.6494(3) 0.5023(3) 0.5241(3) 0.0323(9) Uani 1 1 d . . .
H45 H 0.5921 0.4622 0.5462 0.039 Uiso 1 1 calc R . .
C46 C 0.7022(3) 0.5481(3) 0.5805(2) 0.0249(8) Uani 1 1 d . . .
H46 H 0.6797 0.539 0.6405 0.03 Uiso 1 1 calc R . .
C51 C 0.9574(3) 0.7390(3) 0.5545(2) 0.0207(7) Uani 1 1 d . . .
C52 C 1.0580(3) 0.6889(3) 0.5331(2) 0.0273(8) Uani 1 1 d . . .
H52 H 1.074 0.6231 0.5598 0.033 Uiso 1 1 calc R . .
C53 C 1.1342(3) 0.7372(3) 0.4721(3) 0.0331(9) Uani 1 1 d . . .
H53 H 1.2018 0.7041 0.459 0.04 Uiso 1 1 calc R . .
C54 C 1.1103(3) 0.8342(3) 0.4307(2) 0.0332(9) Uani 1 1 d . . .
H54 H 1.161 0.8656 0.3888 0.04 Uiso 1 1 calc R . .
C55 C 1.0118(3) 0.8839(3) 0.4516(2) 0.0294(9) Uani 1 1 d . . .
H55 H 0.9964 0.9497 0.4246 0.035 Uiso 1 1 calc R . .
C56 C 0.9348(3) 0.8368(3) 0.5129(2) 0.0262(8) Uani 1 1 d . . .
H56 H 0.8679 0.871 0.5261 0.031 Uiso 1 1 calc R . .
C61 C 0.8380(3) 0.7838(3) 0.7818(2) 0.0220(8) Uani 1 1 d . . .
C62 C 0.9049(3) 0.8098(3) 0.8272(2) 0.0231(8) Uani 1 1 d . . .
C63 C 0.9792(3) 0.8388(3) 0.8757(2) 0.0221(8) Uani 1 1 d . . .
C64 C 1.0857(3) 0.8660(2) 0.8338(2) 0.0212(8) Uani 1 1 d . . .
C65 C 1.1093(3) 0.8766(3) 0.7434(2) 0.0258(8) Uani 1 1 d . . .
H65 H 1.0562 0.8647 0.7088 0.031 Uiso 1 1 calc R . .
C66 C 1.2108(3) 0.9047(3) 0.7020(2) 0.0249(8) Uani 1 1 d . . .
C67 C 1.2329(3) 0.9235(3) 0.6092(2) 0.0299(9) Uani 1 1 d . . .
H67 H 1.1797 0.9154 0.5735 0.036 Uiso 1 1 calc R . .
C68 C 1.3315(3) 0.9531(3) 0.5719(3) 0.0329(9) Uani 1 1 d . . .
H68 H 1.3444 0.9667 0.511 0.04 Uiso 1 1 calc R . .
C69 C 1.4134(3) 0.9635(3) 0.6234(3) 0.0359(10) Uani 1 1 d . . .
H69 H 1.481 0.9821 0.5965 0.043 Uiso 1 1 calc R . .
C70 C 1.3961(3) 0.9469(3) 0.7129(3) 0.0304(9) Uani 1 1 d . . .
H70 H 1.4518 0.9539 0.7465 0.036 Uiso 1 1 calc R . .
C71 C 1.2937(3) 0.9189(3) 0.7550(3) 0.0269(8) Uani 1 1 d . . .
C72 C 1.2684(3) 0.9099(3) 0.8464(2) 0.0278(9) Uani 1 1 d . . .
H72 H 1.3214 0.9205 0.8814 0.033 Uiso 1 1 calc R . .
C73 C 1.1677(3) 0.8859(3) 0.8857(2) 0.0244(8) Uani 1 1 d . . .
C74 C 1.1445(3) 0.8850(3) 0.9819(2) 0.0288(9) Uani 1 1 d . . .
C75 C 1.0330(3) 0.8670(3) 1.0216(2) 0.0255(8) Uani 1 1 d . . .
C76 C 1.0078(3) 0.8721(3) 1.1102(2) 0.0305(9) Uani 1 1 d . . .
H76 H 1.0607 0.8887 1.1428 0.037 Uiso 1 1 calc R . .
C77 C 0.9043(3) 0.8529(3) 1.1529(2) 0.0286(9) Uani 1 1 d . . .
C78 C 0.8781(4) 0.8554(3) 1.2451(3) 0.0364(10) Uani 1 1 d . . .
H78 H 0.9298 0.8725 1.2786 0.044 Uiso 1 1 calc R . .
C79 C 0.7789(4) 0.8330(3) 1.2841(3) 0.0416(11) Uani 1 1 d . . .
H79 H 0.7629 0.8343 1.3444 0.05 Uiso 1 1 calc R . .
C80 C 0.6994(4) 0.8079(3) 1.2348(3) 0.0439(11) Uani 1 1 d . . .
H80 H 0.6313 0.7928 1.2628 0.053 Uiso 1 1 calc R . .
C81 C 0.7206(3) 0.8052(3) 1.1464(3) 0.0373(10) Uani 1 1 d . . .
H81 H 0.6668 0.7891 1.1145 0.045 Uiso 1 1 calc R . .
C82 C 0.8244(3) 0.8267(3) 1.1029(2) 0.0278(8) Uani 1 1 d . . .
C83 C 0.8511(3) 0.8223(3) 1.0122(2) 0.0266(8) Uani 1 1 d . . .
H83 H 0.7988 0.805 0.9794 0.032 Uiso 1 1 calc R . .
C84 C 0.9524(3) 0.8427(3) 0.9708(2) 0.0229(8) Uani 1 1 d . . .
C90 C 1.1723(4) 0.4909(4) 1.0429(3) 0.0652(16) Uani 1 1 d . . .
H90A H 1.1147 0.4447 1.0588 0.078 Uiso 1 1 calc R . .
H90B H 1.2028 0.4995 1.0963 0.078 Uiso 1 1 calc R . .
Cl93 Cl 1.2593(2) 0.7776(2) 1.20793(18) 0.0686(8) Uani 0.5 1 d P A 1
Cl94 Cl 1.4044(3) 0.7579(4) 1.3387(3) 0.0868(14) Uani 0.5 1 d P A 1
C91 C 1.3319(13) 0.6920(12) 1.2720(9) 0.080(4) Uani 0.5 1 d P A 1
H91A H 1.3826 0.6516 1.2356 0.096 Uiso 0.5 1 calc PR A 1
H91B H 1.284 0.6462 1.3093 0.096 Uiso 0.5 1 calc PR A 1
Cl95 Cl 1.5139(3) 0.6096(2) 1.2780(2) 0.0861(10) Uani 0.5 1 d P B 2
Cl96 Cl 1.3733(6) 0.7922(5) 1.2903(5) 0.157(3) Uani 0.5 1 d P B 2
C92 C 1.4142(17) 0.6886(13) 1.2460(14) 0.115(6) Uani 0.5 1 d P B 2
H92A H 1.4326 0.7099 1.1838 0.138 Uiso 0.5 1 calc PR B 2
H92B H 1.3514 0.6487 1.2508 0.138 Uiso 0.5 1 calc PR B 2
Cl1 Cl 0.71353(7) 0.91939(6) 0.64381(6) 0.0261(2) Uani 1 1 d . . .
Cl91 Cl 1.11754(10) 0.60917(9) 0.99711(8) 0.0514(3) Uani 1 1 d . . .
Cl92 Cl 1.27331(12) 0.43639(10) 0.97079(8) 0.0629(4) Uani 1 1 d . . .
N11 N 0.6135(2) 0.8041(2) 0.82742(18) 0.0217(6) Uani 1 1 d . . .
N12 N 0.5383(2) 0.7377(2) 0.86500(18) 0.0228(7) Uani 1 1 d . . .
N21 N 0.5757(2) 0.7220(2) 0.67107(18) 0.0186(6) Uani 1 1 d . . .
N22 N 0.4970(2) 0.6826(2) 0.73269(17) 0.0193(6) Uani 1 1 d . . .
O1 O 0.71218(19) 0.60609(17) 0.78901(14) 0.0222(5) Uani 1 1 d . . .
O2 O 0.6070(2) 0.4857(2) 0.8537(2) 0.0490(8) Uani 1 1 d . . .
O3 O 1.2151(2) 0.8992(2) 1.02660(18) 0.0436(8) Uani 1 1 d . . .
P1 P 0.85083(7) 0.67254(7) 0.62607(6) 0.0189(2) Uani 1 1 d . . .
Ru1 Ru 0.72488(2) 0.75287(2) 0.723181(18) 0.01697(8) Uani 1 1 d . . .

loop_
_atom_site_aniso_label
_atom_site_aniso_U_11
_atom_site_aniso_U_22
_atom_site_aniso_U_33
_atom_site_aniso_U_23
_atom_site_aniso_U_13
_atom_site_aniso_U_12
C1 0.0224(19) 0.0222(18) 0.0219(18) 0.0008(15) -0.0015(15) -0.0059(15)
C2 0.026(2) 0.025(2) 0.0218(19) -0.0005(16) -0.0008(16) -0.0023(16)
C11 0.037(2) 0.030(2) 0.043(2) -0.0179(19) -0.0065(19) -0.0031(18)
C12 0.026(2) 0.026(2) 0.026(2) -0.0060(16) -0.0098(16) 0.0001(16)
C13 0.031(2) 0.034(2) 0.0229(19) -0.0097(17) -0.0053(17) 0.0065(17)
C14 0.030(2) 0.034(2) 0.0172(18) 0.0007(16) -0.0038(16) 0.0061(17)
C15 0.048(3) 0.038(2) 0.032(2) 0.0008(19) 0.013(2) 0.000(2)
C21 0.029(2) 0.029(2) 0.0229(19) 0.0005(16) -0.0105(16) -0.0019(16)
C22 0.0215(19) 0.0169(17) 0.0232(18) -0.0009(14) -0.0066(15) 0.0005(14)
C23 0.025(2) 0.0235(19) 0.031(2) -0.0046(16) -0.0124(16) -0.0047(16)
C24 0.0179(19) 0.0220(19) 0.036(2) -0.0055(16) -0.0077(16) -0.0031(15)
C25 0.025(2) 0.034(2) 0.041(2) -0.0040(18) -0.0019(18) -0.0083(17)
C31 0.0191(19) 0.0226(19) 0.0228(18) -0.0026(15) 0.0008(15) -0.0030(15)
C32 0.023(2) 0.026(2) 0.026(2) -0.0032(16) -0.0033(16) 0.0034(16)
C33 0.029(2) 0.040(2) 0.025(2) -0.0038(18) -0.0044(17) 0.0082(18)
C34 0.030(2) 0.035(2) 0.041(2) 0.0110(19) -0.0022(19) 0.0099(19)
C35 0.035(2) 0.025(2) 0.066(3) 0.005(2) -0.009(2) -0.0024(18)
C36 0.026(2) 0.029(2) 0.048(3) -0.0021(19) -0.0084(19) -0.0043(17)
C41 0.0236(19) 0.0195(18) 0.0243(19) -0.0028(15) -0.0064(15) -0.0007(15)
C42 0.029(2) 0.027(2) 0.027(2) -0.0072(16) -0.0026(16) -0.0032(16)
C43 0.039(2) 0.040(2) 0.026(2) -0.0138(18) -0.0033(18) -0.0031(19)
C44 0.043(3) 0.037(2) 0.037(2) -0.0175(19) -0.013(2) -0.008(2)
C45 0.028(2) 0.029(2) 0.043(2) -0.0095(18) -0.0082(18) -0.0090(17)
C46 0.027(2) 0.0230(19) 0.0252(19) -0.0070(15) -0.0043(16) 0.0003(16)
C51 0.0182(18) 0.0257(19) 0.0199(18) -0.0047(15) -0.0038(14) -0.0060(15)
C52 0.026(2) 0.025(2) 0.030(2) -0.0010(16) -0.0007(16) -0.0016(16)
C53 0.022(2) 0.036(2) 0.040(2) -0.0056(19) 0.0049(17) -0.0040(17)
C54 0.035(2) 0.038(2) 0.027(2) -0.0054(18) 0.0073(18) -0.0144(19)
C55 0.037(2) 0.025(2) 0.026(2) -0.0005(16) -0.0015(17) -0.0028(17)
C56 0.024(2) 0.026(2) 0.027(2) -0.0017(16) -0.0014(16) -0.0005(16)
C61 0.0164(18) 0.0244(19) 0.0256(19) -0.0056(15) -0.0004(15) -0.0015(15)
C62 0.0213(19) 0.0229(19) 0.0251(19) -0.0021(15) -0.0041(15) -0.0016(15)
C63 0.0218(19) 0.0195(18) 0.0269(19) -0.0047(15) -0.0087(15) -0.0015(15)
C64 0.0191(19) 0.0172(17) 0.029(2) -0.0053(15) -0.0083(15) -0.0006(14)
C65 0.022(2) 0.026(2) 0.031(2) -0.0038(16) -0.0128(16) -0.0015(16)
C66 0.023(2) 0.0220(19) 0.030(2) -0.0008(16) -0.0086(16) -0.0002(15)
C67 0.030(2) 0.026(2) 0.034(2) 0.0013(17) -0.0092(17) 0.0031(17)
C68 0.031(2) 0.030(2) 0.033(2) 0.0068(18) -0.0014(18) 0.0014(18)
C69 0.028(2) 0.029(2) 0.046(3) 0.0028(19) 0.0037(19) -0.0027(18)
C70 0.021(2) 0.026(2) 0.044(2) -0.0011(18) -0.0097(18) -0.0011(16)
C71 0.023(2) 0.0168(18) 0.041(2) -0.0007(16) -0.0095(17) 0.0004(15)
C72 0.023(2) 0.027(2) 0.037(2) -0.0046(17) -0.0158(17) -0.0009(16)
C73 0.026(2) 0.0190(18) 0.031(2) -0.0050(15) -0.0109(16) -0.0006(15)
C74 0.031(2) 0.025(2) 0.034(2) -0.0094(17) -0.0161(18) -0.0006(17)
C75 0.028(2) 0.0214(19) 0.030(2) -0.0068(16) -0.0113(16) 0.0010(16)
C76 0.038(2) 0.024(2) 0.033(2) -0.0101(17) -0.0154(18) 0.0033(17)
C77 0.038(2) 0.0171(18) 0.030(2) -0.0031(16) -0.0079(18) 0.0067(16)
C78 0.054(3) 0.027(2) 0.029(2) -0.0068(17) -0.010(2) 0.007(2)
C79 0.059(3) 0.032(2) 0.029(2) -0.0032(19) 0.003(2) 0.010(2)
C80 0.044(3) 0.040(3) 0.043(3) -0.002(2) 0.010(2) 0.002(2)
C81 0.038(3) 0.036(2) 0.038(2) -0.0039(19) -0.0006(19) -0.0006(19)
C82 0.032(2) 0.0187(19) 0.032(2) -0.0032(16) -0.0063(17) 0.0042(16)
C83 0.024(2) 0.026(2) 0.031(2) -0.0044(16) -0.0096(16) 0.0004(16)
C84 0.024(2) 0.0194(18) 0.0277(19) -0.0058(15) -0.0097(16) -0.0017(15)
C90 0.043(3) 0.093(4) 0.046(3) 0.020(3) 0.001(2) 0.019(3)
Cl93 0.0699(19) 0.0744(19) 0.0579(16) -0.0057(14) 0.0001(14) 0.0024(15)
Cl94 0.062(2) 0.121(4) 0.080(3) -0.016(2) 0.0067(19) -0.038(3)
C91 0.104(12) 0.068(9) 0.065(9) 0.017(7) -0.008(8) -0.032(9)
Cl95 0.087(2) 0.070(2) 0.105(2) -0.0017(18) -0.032(2) -0.0141(17)
Cl96 0.141(5) 0.095(4) 0.205(7) -0.008(4) 0.065(5) 0.026(3)
C92 0.129(16) 0.089(12) 0.134(16) -0.041(11) -0.025(13) 0.008(12)
Cl1 0.0279(5) 0.0212(4) 0.0287(5) 0.0007(4) -0.0048(4) -0.0030(4)
Cl91 0.0585(8) 0.0465(7) 0.0485(7) -0.0035(5) -0.0077(6) -0.0003(6)
Cl92 0.0720(9) 0.0572(8) 0.0559(8) -0.0070(6) -0.0008(7) 0.0085(7)
N11 0.0205(16) 0.0240(16) 0.0217(15) -0.0042(13) -0.0028(12) -0.0044(13)
N12 0.0209(16) 0.0281(17) 0.0191(15) -0.0029(13) -0.0011(12) -0.0020(13)
N21 0.0177(15) 0.0175(15) 0.0210(15) -0.0025(12) -0.0014(12) -0.0038(12)
N22 0.0164(15) 0.0221(15) 0.0196(15) -0.0014(12) -0.0015(12) -0.0048(12)
O1 0.0220(14) 0.0221(13) 0.0208(13) 0.0022(10) -0.0021(10) 0.0005(10)
O2 0.0370(18) 0.0265(16) 0.073(2) 0.0185(15) 0.0079(16) -0.0018(13)
O3 0.0351(17) 0.066(2) 0.0378(16) -0.0207(15) -0.0171(14) -0.0095(15)
P1 0.0174(5) 0.0196(5) 0.0201(5) -0.0027(4) -0.0035(4) -0.0023(4)
Ru1 0.01589(15) 0.01842(15) 0.01757(15) -0.00286(11) -0.00431(11) -0.00249(11)

loop_
_atom_type_symbol
_atom_type_description
_atom_type_scat_dispersion_real
_atom_type_scat_dispersion_imag
_atom_type_scat_source
C C 0.0033 0.0016 'International Tables Vol C Tables 4.2.6.8 and 6.1.1.4'
H H 0 0 'International Tables Vol C Tables 4.2.6.8 and 6.1.1.4'
Cl Cl 0.1484 0.1585 'International Tables Vol C Tables 4.2.6.8 and 6.1.1.4'
N N 0.0061 0.0033 'International Tables Vol C Tables 4.2.6.8 and 6.1.1.4'
O O 0.0106 0.006 'International Tables Vol C Tables 4.2.6.8 and 6.1.1.4'
P P 0.1023 0.0942 'International Tables Vol C Tables 4.2.6.8 and 6.1.1.4'
Ru Ru -1.2594 0.8363 'International Tables Vol C Tables 4.2.6.8 and 6.1.1.4'

loop_
_geom_angle_atom_site_label_1
_geom_angle_atom_site_label_2
_geom_angle_atom_site_label_3
_geom_angle
N22 C1 N12 110.7(3)
N22 C1 C2 110.3(3)
N12 C1 C2 111.7(3)
O2 C2 O1 124.7(3)
O2 C2 C1 118.0(3)
O1 C2 C1 117.2(3)
N11 C12 C13 109.8(3)
N11 C12 C11 122.8(3)
C13 C12 C11 127.4(3)
C14 C13 C12 107.4(3)
C13 C14 N12 105.6(3)
C13 C14 C15 132.2(4)
N12 C14 C15 122.2(3)
N21 C22 C23 110.0(3)
N21 C22 C21 122.7(3)
C23 C22 C21 127.3(3)
C24 C23 C22 107.5(3)
N22 C24 C23 105.8(3)
N22 C24 C25 122.7(3)
C23 C24 C25 131.5(3)
C36 C31 C32 118.3(3)
C36 C31 P1 122.6(3)
C32 C31 P1 119.0(3)
C33 C32 C31 120.7(4)
C34 C33 C32 120.4(4)
C35 C34 C33 119.5(4)
C34 C35 C36 120.8(4)
C31 C36 C35 120.2(4)
C46 C41 C42 118.0(3)
C46 C41 P1 119.2(3)
C42 C41 P1 122.8(3)
C43 C42 C41 120.7(4)
C44 C43 C42 120.1(4)
C43 C44 C45 120.2(4)
C44 C45 C46 119.9(4)
C45 C46 C41 121.1(3)
C56 C51 C52 118.9(3)
C56 C51 P1 120.0(3)
C52 C51 P1 120.8(3)
C53 C52 C51 120.1(3)
C54 C53 C52 120.4(4)
C55 C54 C53 119.8(4)
C54 C55 C56 120.5(4)
C51 C56 C55 120.3(3)
C62 C61 Ru1 172.8(3)
C61 C62 C63 179.0(4)
C62 C63 C64 120.2(3)
C62 C63 C84 120.2(3)
C64 C63 C84 119.6(3)
C65 C64 C73 118.2(3)
C65 C64 C63 121.4(3)
C73 C64 C63 120.4(3)
C64 C65 C66 122.0(3)
C65 C66 C67 122.4(3)
C65 C66 C71 119.0(3)
C67 C66 C71 118.5(3)
C68 C67 C66 120.4(4)
C67 C68 C69 121.1(4)
C70 C69 C68 120.8(4)
C69 C70 C71 120.4(4)
C72 C71 C70 122.8(3)
C72 C71 C66 118.4(3)
C70 C71 C66 118.8(4)
C73 C72 C71 121.8(3)
C72 C73 C64 120.4(3)
C72 C73 C74 118.7(3)
C64 C73 C74 120.9(3)
O3 C74 C75 121.4(3)
O3 C74 C73 121.0(4)
C75 C74 C73 117.6(3)
C76 C75 C84 119.7(4)
C76 C75 C74 118.7(3)
C84 C75 C74 121.6(3)
C75 C76 C77 121.8(4)
C76 C77 C82 118.7(3)
C76 C77 C78 122.3(4)
C82 C77 C78 119.0(4)
C79 C78 C77 120.4(4)
C78 C79 C80 120.8(4)
C81 C80 C79 120.9(4)
C80 C81 C82 120.3(4)
C83 C82 C81 122.4(4)
C83 C82 C77 119.0(4)
C81 C82 C77 118.7(4)
C84 C83 C82 121.8(3)
C83 C84 C75 119.0(3)
C83 C84 C63 121.4(3)
C75 C84 C63 119.6(3)
Cl91 C90 Cl92 112.7(3)
Cl93 C91 Cl94 109.2(9)
Cl96 C92 Cl95 123.9(12)
C12 N11 N12 105.5(3)
C12 N11 Ru1 137.4(2)
N12 N11 Ru1 115.9(2)
C14 N12 N11 111.7(3)
C14 N12 C1 128.7(3)
N11 N12 C1 119.5(3)
C22 N21 N22 104.8(3)
C22 N21 Ru1 139.7(2)
N22 N21 Ru1 115.08(19)
C24 N22 N21 112.0(3)
C24 N22 C1 128.5(3)
N21 N22 C1 119.4(3)
C2 O1 Ru1 121.8(2)
C41 P1 C51 102.39(16)
C41 P1 C31 102.99(16)
C51 P1 C31 102.68(16)
C41 P1 Ru1 113.44(12)
C51 P1 Ru1 123.28(12)
C31 P1 Ru1 109.82(11)
C61 Ru1 O1 95.41(13)
C61 Ru1 N11 88.62(13)
O1 Ru1 N11 87.15(10)
C61 Ru1 N21 171.60(13)
O1 Ru1 N21 83.38(10)
N11 Ru1 N21 83.03(10)
C61 Ru1 P1 89.24(11)
O1 Ru1 P1 83.79(7)
N11 Ru1 P1 170.45(8)
N21 Ru1 P1 98.87(8)
C61 Ru1 Cl1 92.13(11)
O1 Ru1 Cl1 171.85(7)
N11 Ru1 Cl1 89.95(8)
N21 Ru1 Cl1 88.72(7)
P1 Ru1 Cl1 99.43(3)

loop_
_geom_bond_atom_site_label_1
_geom_bond_atom_site_label_2
_geom_bond_distance
C1 N22 1.446(4)
C1 N12 1.447(4)
C1 C2 1.535(5)
C2 O2 1.215(4)
C2 O1 1.276(4)
C11 C12 1.483(5)
C12 N11 1.329(4)
C12 C13 1.398(5)
C13 C14 1.357(5)
C14 N12 1.362(4)
C14 C15 1.488(5)
C21 C22 1.486(5)
C22 N21 1.341(4)
C22 C23 1.393(5)
C23 C24 1.359(5)
C24 N22 1.357(4)
C24 C25 1.493(5)
C31 C36 1.385(5)
C31 C32 1.388(5)
C31 P1 1.832(4)
C32 C33 1.387(5)
C33 C34 1.373(6)
C34 C35 1.363(6)
C35 C36 1.393(5)
C41 C46 1.392(5)
C41 C42 1.393(5)
C41 P1 1.826(3)
C42 C43 1.383(5)
C43 C44 1.370(6)
C44 C45 1.377(5)
C45 C46 1.377(5)
C51 C56 1.388(5)
C51 C52 1.394(5)
C51 P1 1.829(3)
C52 C53 1.387(5)
C53 C54 1.381(5)
C54 C55 1.368(5)
C55 C56 1.389(5)
C61 C62 1.244(5)
C61 Ru1 1.859(3)
C62 C63 1.365(5)
C63 C64 1.456(5)
C63 C84 1.473(5)
C64 C65 1.382(5)
C64 C73 1.429(5)
C65 C66 1.403(5)
C66 C67 1.418(5)
C66 C71 1.429(5)
C67 C68 1.358(5)
C68 C69 1.389(6)
C69 C70 1.362(5)
C70 C71 1.415(5)
C71 C72 1.398(5)
C72 C73 1.370(5)
C73 C74 1.477(5)
C74 O3 1.218(4)
C74 C75 1.476(5)
C75 C76 1.375(5)
C75 C84 1.423(5)
C76 C77 1.402(5)
C77 C82 1.418(5)
C77 C78 1.426(5)
C78 C79 1.347(6)
C79 C80 1.401(6)
C80 C81 1.362(6)
C81 C82 1.418(5)
C82 C83 1.406(5)
C83 C84 1.376(5)
C90 Cl91 1.748(5)
C90 Cl92 1.755(5)
Cl93 C91 1.678(15)
Cl94 C91 1.795(16)
Cl95 C92 1.633(18)
Cl96 C92 1.633(17)
Cl1 Ru1 2.3770(9)
N11 N12 1.364(4)
N11 Ru1 2.142(3)
N21 N22 1.367(4)
N21 Ru1 2.196(3)
O1 Ru1 2.079(2)
P1 Ru1 2.3325(10)
